data_7043251
loop_
_publ_author_name
'Li, Huanzhi'
'Fang, Xueting'
'Ma, Sha'
'Niu, Yan-Fei'
'Zhao, Xiao-li'
'Xu, Jiaqiang'
'Duan, Zhiming'

_publ_section_title
;
 A two-dimensional porous framework: solvent-induced structural
 transformation and selective adsorption towards malachite green
;
_journal_name_full 'Dalton Trans.'
_journal_paper_doi 10.1039/C7DT01262D
_journal_year 2017
_chemical_formula_moiety 'C108 H64 Ca4 O21'
_chemical_formula_sum 'C108 H64 Ca4 O21'
_chemical_formula_weight 1857.91
_space_group_crystal_system tetragonal
_space_group_IT_number 87
_space_group_name_Hall '-I 4'
_space_group_name_H-M_alt 'I 4/m'
_symmetry_space_group_name_Hall '-I 4'
_symmetry_space_group_name_H-M 'I 4/m'
_atom_sites_solution_hydrogens mixed
_audit_creation_method SHELXL-2014/7
_audit_update_record
;
2017-05-28 deposited with the CCDC.
2017-06-05 downloaded from the CCDC.
;
_cell_angle_alpha 90
_cell_angle_beta 90
_cell_angle_gamma 90
_cell_formula_units_Z 2
_cell_length_a 13.5460(19)
_cell_length_b 13.5460(19)
_cell_length_c 34.908(7)
_cell_measurement_reflns_used 46635
_cell_measurement_temperature 100(2)
_cell_measurement_theta_max 30.91
_cell_measurement_theta_min 0.90
_cell_volume 6405.4(18)
_computing_cell_refinement 'HKL Scalepack (Otwinowski & Minor 1997)'
_computing_data_collection
;
marccd, control software for MarCCD-165 detector
;
_computing_data_reduction 'Denzo and Scalepak (Otwinowski & Minor, 1997)'
_computing_molecular_graphics 'Bruker SHELXTL'
_computing_publication_material 'Bruker SHELXTL'
_computing_structure_refinement 'SHELXL-2014/7 (Sheldrick, 2014)'
_computing_structure_solution 'SHELXS-97 (Sheldrick, 1990)'
_diffrn_ambient_temperature 100(2)
_diffrn_measured_fraction_theta_full 0.999
_diffrn_measured_fraction_theta_max 0.996
_diffrn_measurement_device_type
;
Beijing Synchrotron Radiation Facility, beam line station 
1W2B equipped with a MarCCD-165 detector (the monochrome 
X-ray source is produced by accelerator and selected by 
a double crystal monochromator)
;
_diffrn_measurement_method '\w scans'
_diffrn_radiation_type synchrotron
_diffrn_radiation_wavelength 0.750
_diffrn_reflns_av_R_equivalents 0.0458
_diffrn_reflns_av_unetI/netI 0.0383
_diffrn_reflns_Laue_measured_fraction_full 0.999
_diffrn_reflns_Laue_measured_fraction_max 0.996
_diffrn_reflns_limit_h_max 16
_diffrn_reflns_limit_h_min -16
_diffrn_reflns_limit_k_max 16
_diffrn_reflns_limit_k_min 0
_diffrn_reflns_limit_l_max 42
_diffrn_reflns_limit_l_min -42
_diffrn_reflns_number 11487
_diffrn_reflns_point_group_measured_fraction_full 0.999
_diffrn_reflns_point_group_measured_fraction_max 0.996
_diffrn_reflns_theta_full 26.744
_diffrn_reflns_theta_max 27.496
_diffrn_reflns_theta_min 2.435
_diffrn_source synchrotron
_exptl_absorpt_coefficient_mu 0.255
_exptl_absorpt_correction_T_max 0.987
_exptl_absorpt_correction_T_min 0.975
_exptl_absorpt_correction_type multi-scan
_exptl_absorpt_process_details
;
multi-scan from symmetry-related measurements
Sortav (Blessing 1995, 1997)
;
_exptl_crystal_colour colorless
_exptl_crystal_density_diffrn 0.963
_exptl_crystal_density_method 'not measured'
_exptl_crystal_description plate
_exptl_crystal_F_000 1920
_exptl_crystal_recrystallization_method 'Solvothermal method'
_exptl_crystal_size_max 0.100
_exptl_crystal_size_mid 0.100
_exptl_crystal_size_min 0.050
_refine_diff_density_max 1.324
_refine_diff_density_min -0.299
_refine_diff_density_rms 0.055
_refine_ls_extinction_method none
_refine_ls_goodness_of_fit_ref 1.077
_refine_ls_hydrogen_treatment mixed
_refine_ls_matrix_type full
_refine_ls_number_parameters 160
_refine_ls_number_reflns 3190
_refine_ls_number_restraints 3
_refine_ls_restrained_S_all 1.081
_refine_ls_R_factor_all 0.0633
_refine_ls_R_factor_gt 0.0490
_refine_ls_shift/su_max 0.000
_refine_ls_shift/su_mean 0.000
_refine_ls_structure_factor_coef Fsqd
_refine_ls_weighting_details 'w=1/[\s^2^(Fo^2^)+(0.0752P)^2^+5.9324P] where P=(Fo^2^+2Fc^2^)/3'
_refine_ls_weighting_scheme calc
_refine_ls_wR_factor_gt 0.1367
_refine_ls_wR_factor_ref 0.1447
_reflns_Friedel_coverage 0.000
_reflns_number_gt 2448
_reflns_number_total 3190
_reflns_threshold_expression 'I > 2\s(I)'
_cod_data_source_file c7dt01262d2.cif
_cod_data_source_block a_sq
_cod_depositor_comments
;
The following automatic conversions were performed:

'_exptl_absorpt_correction_type' value 'MULTI-SCAN' changed to
'multi-scan' according to
/home/data/users/saulius/crontab/automatic-downloads/rss-feeds/RSC/lib/dictionaries/cif_core.dic
dictionary named 'cif_core.dic' version 2.4.2 from 2011-04-26.

Automatic conversion script
Id: cif_fix_values 4973 2017-02-22 13:04:09Z antanas 
;
_cod_original_cell_volume 6405(2)
_cod_database_code 7043251
_shelx_shelxl_version_number 2014/7
_shelx_space_group_comment
;
The symmetry employed for this shelxl refinement is uniquely defined
by the following loop, which should always be used as a source of
symmetry information in preference to the above space-group names.
They are only intended as comments.
;
_shelx_estimated_absorpt_t_min 0.975
_shelx_estimated_absorpt_t_max 0.987

loop_
_space_group_symop_operation_xyz
'x, y, z'
'-x, -y, z'
'-y, x, z'
'y, -x, z'
'x+1/2, y+1/2, z+1/2'
'-x+1/2, -y+1/2, z+1/2'
'-y+1/2, x+1/2, z+1/2'
'y+1/2, -x+1/2, z+1/2'
'-x, -y, -z'
'x, y, -z'
'y, -x, -z'
'-y, x, -z'
'-x+1/2, -y+1/2, -z+1/2'
'x+1/2, y+1/2, -z+1/2'
'y+1/2, -x+1/2, -z+1/2'
'-y+1/2, x+1/2, -z+1/2'

loop_
_atom_site_label
_atom_site_type_symbol
_atom_site_fract_x
_atom_site_fract_y
_atom_site_fract_z
_atom_site_U_iso_or_equiv
_atom_site_adp_type
_atom_site_occupancy
_atom_site_site_symmetry_order
_atom_site_calc_flag
_atom_site_refinement_flags_posn
_atom_site_refinement_flags_adp
_atom_site_refinement_flags_occupancy
Ca1 Ca 0.39203(4) 0.35193(4) 0.0000 0.02386(18) Uani 1 2 d S T P
O1 O 0.5000 0.5000 0.0000 0.0329(10) Uani 1 8 d S T P
O2 O 0.53845(13) 0.32408(16) 0.04412(6) 0.0594(6) Uani 1 1 d . . .
O3 O 0.40968(13) 0.22858(12) 0.05069(4) 0.0372(4) Uani 1 1 d . . .
O1W O 0.2311(2) 0.2818(3) 0.0000 0.0978(14) Uani 1 2 d DS T P
H1WA H 0.1547(18) 0.301(4) 0.0000 0.098 Uiso 1 2 d DS U P
H1WB H 0.208(4) 0.226(3) -0.0139(17) 0.098 Uiso 0.5 1 d D U P
C1 C 0.49426(17) 0.25451(15) 0.06093(6) 0.0289(5) Uani 1 1 d . . .
C2 C 0.54348(16) 0.20500(16) 0.09412(6) 0.0291(5) Uani 1 1 d . . .
C3 C 0.64096(18) 0.22839(18) 0.10385(7) 0.0399(6) Uani 1 1 d . . .
H3 H 0.6748 0.2788 0.0902 0.048 Uiso 1 1 calc R U .
C4 C 0.68863(18) 0.17848(19) 0.13328(8) 0.0412(6) Uani 1 1 d . . .
H4 H 0.7548 0.1943 0.1398 0.049 Uiso 1 1 calc R U .
C5 C 0.63801(16) 0.10488(16) 0.15306(6) 0.0300(5) Uani 1 1 d . . .
C6 C 0.53950(16) 0.08441(14) 0.14398(6) 0.0249(5) Uani 1 1 d . . .
C7 C 0.49202(16) 0.13337(14) 0.11476(6) 0.0256(5) Uani 1 1 d . . .
H7 H 0.4252 0.1186 0.1087 0.031 Uiso 1 1 calc R U .
C8 C 0.5000 0.0000 0.16870(8) 0.0247(6) Uani 1 2 d S T P
C9 C 0.59181(16) -0.02709(15) 0.19167(6) 0.0260(5) Uani 1 1 d . . .
C10 C 0.67045(17) 0.03517(16) 0.18264(6) 0.0302(5) Uani 1 1 d . . .
C11 C 0.76235(18) 0.02310(19) 0.19981(7) 0.0382(6) Uani 1 1 d . . .
H11 H 0.8156 0.0659 0.1936 0.046 Uiso 1 1 calc R U .
C12 C 0.77478(19) -0.0528(2) 0.22622(7) 0.0417(6) Uani 1 1 d . . .
H12 H 0.8369 -0.0619 0.2384 0.050 Uiso 1 1 calc R U .
C13 C 0.69657(19) -0.11557(18) 0.23491(7) 0.0388(6) Uani 1 1 d . . .
H13 H 0.7060 -0.1674 0.2529 0.047 Uiso 1 1 calc R U .
C14 C 0.60446(18) -0.10363(17) 0.21764(6) 0.0322(5) Uani 1 1 d . . .
H14 H 0.5515 -0.1470 0.2235 0.039 Uiso 1 1 calc R U .

loop_
_atom_site_aniso_label
_atom_site_aniso_U_11
_atom_site_aniso_U_22
_atom_site_aniso_U_33
_atom_site_aniso_U_23
_atom_site_aniso_U_13
_atom_site_aniso_U_12
Ca1 0.0240(3) 0.0234(3) 0.0242(3) 0.000 0.000 0.0005(2)
O1 0.0208(13) 0.0208(13) 0.057(3) 0.000 0.000 0.000
O2 0.0301(9) 0.0708(14) 0.0773(14) 0.0586(12) -0.0002(9) -0.0041(9)
O3 0.0507(11) 0.0324(9) 0.0284(8) 0.0083(7) -0.0067(7) -0.0097(7)
O1W 0.0348(17) 0.072(2) 0.187(5) 0.000 0.000 -0.0256(16)
C1 0.0337(12) 0.0252(11) 0.0277(11) 0.0045(9) 0.0063(9) 0.0056(9)
C2 0.0344(12) 0.0256(11) 0.0273(11) 0.0035(9) 0.0024(9) 0.0007(9)
C3 0.0406(14) 0.0371(13) 0.0419(14) 0.0173(11) 0.0016(11) -0.0082(11)
C4 0.0330(13) 0.0444(14) 0.0462(15) 0.0149(12) -0.0050(11) -0.0098(11)
C5 0.0340(12) 0.0287(11) 0.0273(11) 0.0045(9) -0.0022(9) -0.0033(9)
C6 0.0342(11) 0.0203(10) 0.0202(10) -0.0017(8) 0.0008(9) -0.0041(8)
C7 0.0336(12) 0.0211(10) 0.0220(10) 0.0004(8) -0.0010(9) -0.0044(9)
C8 0.0334(16) 0.0215(14) 0.0193(14) 0.000 0.000 -0.0042(12)
C9 0.0356(12) 0.0232(10) 0.0191(10) -0.0026(8) 0.0016(8) 0.0019(9)
C10 0.0342(12) 0.0311(12) 0.0253(11) 0.0003(9) -0.0001(9) 0.0015(9)
C11 0.0320(12) 0.0467(14) 0.0360(13) 0.0061(11) 0.0006(10) 0.0009(11)
C12 0.0374(13) 0.0550(16) 0.0328(13) 0.0046(11) 0.0013(11) 0.0144(12)
C13 0.0482(15) 0.0388(13) 0.0295(12) 0.0071(10) 0.0013(11) 0.0135(11)
C14 0.0425(13) 0.0281(11) 0.0260(11) 0.0025(9) 0.0033(10) 0.0049(10)

loop_
_atom_type_symbol
_atom_type_description
_atom_type_scat_dispersion_real
_atom_type_scat_dispersion_imag
_atom_type_scat_source
C C 0.0040 0.0020 'International Tables Vol C Tables 4.2.6.8 and 6.1.1.4'
H H 0.0000 0.0000 'International Tables Vol C Tables 4.2.6.8 and 6.1.1.4'
O O 0.0130 0.0070 'International Tables Vol C Tables 4.2.6.8 and 6.1.1.4'
Ca Ca 0.2490 0.3510 'International Tables Vol C Tables 4.2.6.8 and 6.1.1.4'

loop_
_geom_angle_atom_site_label_1
_geom_angle_atom_site_label_2
_geom_angle_atom_site_label_3
_geom_angle
_geom_angle_site_symmetry_1
_geom_angle_site_symmetry_3
O2 Ca1 O2 82.80(11) 4_565 11_565
O2 Ca1 O1W 83.81(9) 4_565 .
O2 Ca1 O1W 83.81(9) 11_565 .
O2 Ca1 O3 162.32(8) 4_565 10
O2 Ca1 O3 89.76(7) 11_565 10
O1W Ca1 O3 79.45(8) . 10
O2 Ca1 O3 89.75(6) 4_565 .
O2 Ca1 O3 162.32(8) 11_565 .
O1W Ca1 O3 79.45(8) . .
O3 Ca1 O3 92.70(8) 10 .
O2 Ca1 O1 73.60(5) 4_565 .
O2 Ca1 O1 73.60(5) 11_565 .
O1W Ca1 O1 149.63(10) . .
O3 Ca1 O1 119.64(4) 10 .
O3 Ca1 O1 119.64(4) . .
O2 Ca1 O2 90.13(12) 4_565 .
O2 Ca1 O2 143.56(8) 11_565 .
O1W Ca1 O2 131.06(7) . .
O3 Ca1 O2 105.13(7) 10 .
O3 Ca1 O2 51.92(6) . .
O1 Ca1 O2 70.11(4) . .
O2 Ca1 O2 143.56(8) 4_565 10
O2 Ca1 O2 90.13(12) 11_565 10
O1W Ca1 O2 131.06(7) . 10
O3 Ca1 O2 51.92(6) 10 10
O3 Ca1 O2 105.13(7) . 10
O1 Ca1 O2 70.11(4) . 10
O2 Ca1 O2 74.68(10) . 10
O2 Ca1 C1 167.72(7) 4_565 10
O2 Ca1 C1 89.64(7) 11_565 10
O1W Ca1 C1 105.05(8) . 10
O3 Ca1 C1 25.77(6) 10 10
O3 Ca1 C1 100.11(6) . 10
O1 Ca1 C1 95.02(5) . 10
O2 Ca1 C1 90.25(7) . 10
O2 Ca1 C1 26.15(6) 10 10
O2 Ca1 Ca1 46.29(5) 4_565 11_565
O2 Ca1 Ca1 46.29(5) 11_565 11_565
O1W Ca1 Ca1 104.63(10) . 11_565
O3 Ca1 Ca1 133.65(4) 10 11_565
O3 Ca1 Ca1 133.64(4) . 11_565
O1 Ca1 Ca1 45.0 . 11_565
O2 Ca1 Ca1 105.52(5) . 11_565
O2 Ca1 Ca1 105.52(5) 10 11_565
C1 Ca1 Ca1 122.05(4) 10 11_565
O2 Ca1 Ca1 106.96(6) 4_565 3_655
O2 Ca1 Ca1 106.96(6) 11_565 3_655
O1W Ca1 Ca1 165.37(10) . 3_655
O3 Ca1 Ca1 90.52(5) 10 3_655
O3 Ca1 Ca1 90.52(5) . 3_655
O1 Ca1 Ca1 45.0 . 3_655
O2 Ca1 Ca1 41.53(4) . 3_655
O2 Ca1 Ca1 41.53(4) 10 3_655
C1 Ca1 Ca1 65.99(5) 10 3_655
Ca1 Ca1 Ca1 90.0 11_565 3_655
O2 Ca1 H1WB 97.9(8) 4_565 .
O2 Ca1 H1WB 85.8(11) 11_565 .
O1W Ca1 H1WB 14.0(8) . .
O3 Ca1 H1WB 65.5(8) 10 .
O3 Ca1 H1WB 79.4(12) . .
O1 Ca1 H1WB 158.4(10) . .
O2 Ca1 H1WB 130.7(11) . .
O2 Ca1 H1WB 117.3(9) 10 .
C1 Ca1 H1WB 91.2(8) 10 .
Ca1 Ca1 H1WB 115.0(9) 11_565 .
Ca1 Ca1 H1WB 153.2(7) 3_655 .
Ca1 O1 Ca1 180.0 . 9_665
Ca1 O1 Ca1 90.0 . 11_565
Ca1 O1 Ca1 90.0 9_665 11_565
Ca1 O1 Ca1 90.0 . 3_655
Ca1 O1 Ca1 90.0 9_665 3_655
Ca1 O1 Ca1 180.0 11_565 3_655
C1 O2 Ca1 154.9(2) . 3_655
C1 O2 Ca1 91.28(14) . .
Ca1 O2 Ca1 92.19(6) 3_655 .
C1 O3 Ca1 96.00(13) . .
Ca1 O1W H1WA 142(3) . .
Ca1 O1W H1WB 128(3) . .
H1WA O1W H1WB 82.6(19) . .
O3 C1 O2 120.8(2) . .
O3 C1 C2 120.27(19) . .
O2 C1 C2 118.9(2) . .
C7 C2 C3 120.2(2) . .
C7 C2 C1 119.3(2) . .
C3 C2 C1 120.48(19) . .
C2 C3 C4 120.5(2) . .
C2 C3 H3 119.7 . .
C4 C3 H3 119.7 . .
C5 C4 C3 119.1(2) . .
C5 C4 H4 120.5 . .
C3 C4 H4 120.5 . .
C4 C5 C6 119.9(2) . .
C4 C5 C10 131.5(2) . .
C6 C5 C10 108.52(19) . .
C7 C6 C5 121.21(19) . .
C7 C6 C8 127.96(18) . .
C5 C6 C8 110.73(17) . .
C6 C7 C2 119.0(2) . .
C6 C7 H7 120.5 . .
C2 C7 H7 120.5 . .
C9 C8 C9 116.5(2) . 2_655
C9 C8 C6 113.72(11) . 2_655
C9 C8 C6 101.03(11) 2_655 2_655
C9 C8 C6 101.03(11) . .
C9 C8 C6 113.72(11) 2_655 .
C6 C8 C6 111.3(2) 2_655 .
C14 C9 C10 120.3(2) . .
C14 C9 C8 128.61(19) . .
C10 C9 C8 111.02(17) . .
C11 C10 C9 121.0(2) . .
C11 C10 C5 130.3(2) . .
C9 C10 C5 108.64(19) . .
C10 C11 C12 118.7(2) . .
C10 C11 H11 120.6 . .
C12 C11 H11 120.6 . .
C13 C12 C11 120.2(2) . .
C13 C12 H12 119.9 . .
C11 C12 H12 119.9 . .
C12 C13 C14 121.1(2) . .
C12 C13 H13 119.5 . .
C14 C13 H13 119.5 . .
C9 C14 C13 118.6(2) . .
C9 C14 H14 120.7 . .
C13 C14 H14 120.7 . .

loop_
_geom_bond_atom_site_label_1
_geom_bond_atom_site_label_2
_geom_bond_distance
_geom_bond_site_symmetry_2
Ca1 O2 2.3292(17) 4_565
Ca1 O2 2.3292(17) 11_565
Ca1 O1W 2.378(3) .
Ca1 O3 2.4452(16) 10
Ca1 O3 2.4453(16) .
Ca1 O1 2.4824(7) .
Ca1 O2 2.5394(19) .
Ca1 O2 2.5395(19) 10
Ca1 C1 2.861(2) 10
Ca1 Ca1 3.5106(9) 11_565
Ca1 Ca1 3.5107(9) 3_655
Ca1 H1WB 3.06(4) .
O1 Ca1 2.4824(7) 9_665
O1 Ca1 2.4824(7) 11_565
O1 Ca1 2.4824(7) 3_655
O2 C1 1.261(3) .
O2 Ca1 2.3291(17) 3_655
O3 C1 1.251(3) .
O1W H1WA 1.067(19) .
O1W H1WB 0.95(2) .
C1 C2 1.495(3) .
C2 C7 1.395(3) .
C2 C3 1.400(3) .
C3 C4 1.389(3) .
C3 H3 0.9500 .
C4 C5 1.393(3) .
C4 H4 0.9500 .
C5 C6 1.399(3) .
C5 C10 1.467(3) .
C6 C7 1.376(3) .
C6 C8 1.529(2) .
C7 H7 0.9500 .
C8 C9 1.525(3) .
C8 C9 1.525(3) 2_655
C8 C6 1.529(2) 2_655
C9 C14 1.388(3) .
C9 C10 1.395(3) .
C10 C11 1.391(3) .
C11 C12 1.392(3) .
C11 H11 0.9500 .
C12 C13 1.392(4) .
C12 H12 0.9500 .
C13 C14 1.395(3) .
C13 H13 0.9500 .
C14 H14 0.9500 .
